data_1539826
loop_
_publ_author_name
'Comodi, P.'
'Zanazzi, P.F.'

_publ_section_title
;
 Structural study of ellenbergerite. Part II: Effects of high pressure
;
_journal_name_full 'European Journal of Mineralogy (1,1989-)'
_journal_page_first 831
_journal_page_last 838
_journal_volume 5
_journal_year 1993
_chemical_formula_sum 'Al6 Fe0.03 H9.57 Mg6.49 O38 P0.05 Si7.95 Ti0.6 Zr0.02'
_chemical_name_systematic
;
(Mg.49 Fe.03 Ti.6 Zr.02) Mg6 Al6 (Si7.95 P.05 O28) (O H)9.57 O.43
;
_space_group_IT_number 173
_symmetry_space_group_name_Hall 'P 6c'
_symmetry_space_group_name_H-M 'P 63'
_cell_angle_alpha 90
_cell_angle_beta 90
_cell_angle_gamma 120
_cell_formula_units_Z 1
_cell_length_a 12.24
_cell_length_b 12.24
_cell_length_c 4.925
_cell_volume 638.998
_citation_journal_id_ASTM EJMIER
_cod_data_source_file Comodi_EJMIER_1993_1676.cif
_cod_data_source_block H9.57Al6Fe0.03Mg6.49O38P0.05Si7.95Ti0.6Zr0.02
_cod_original_cell_volume 638.9983
_cod_original_formula_sum 'H9.57 Al6 Fe0.03 Mg6.49 O38 P0.05 Si7.95 Ti0.6 Zr0.02'
_cod_database_code 1539826

loop_
_symmetry_equiv_pos_as_xyz
x,y,z
x-y,x,z+1/2
-y,x-y,z
-x,-y,z+1/2
-x+y,-x,z
y,-x+y,z+1/2

loop_
_atom_site_label
_atom_site_type_symbol
_atom_site_fract_x
_atom_site_fract_y
_atom_site_fract_z
_atom_site_occupancy
_atom_site_U_iso_or_equiv
Si1 Si+4 0.6667 0.3333 0.7794 0.9938 0.0
Mg1 Mg+2 0.4276 0.3387 0 1 0.0
Al1 Al+3 0.3506 0.4208 0.4546 1 0.0
O3 O-2 0.3559 0.2837 0.6285 1 0.0
Zr1 Zr+4 0 0 0.1991 0.01 0.0
O1 O-2 0.2801 0.3432 0.1698 1 0.0
P1 P+5 0.6667 0.3333 0.7794 0.0062 0.0
O4 O-2 0.1531 0.0724 0.4303 1 0.0
Ti1 Ti+4 0 0 0.1991 0.3 0.0
P2 P+5 0.3069 0.1481 0.4771 0.0062 0.0
O6 O-2 0.3886 0.5806 0.3861 1 0.0
O2 O-2 0.386 0.1773 0.1913 1 0.0
Si2 Si+4 0.3069 0.1481 0.4771 0.9938 0.0
Fe1 Fe+3 0 0 0.1991 0.015 0.0
Mg2 Mg+2 0 0 0.1991 0.245 0.0
O7 O-2 0.3333 0.6667 0.9463 1 0.0
O5 O-2 0.4733 0.5228 0.8138 1 0.0
